data_1572792
loop_
_publ_author_name
'Gong, Yufei'
'Zou, Tianwei'
'Li, Xiaojun'
'Qin, Shucheng'
'Sun, Guangpei'
'Liang, TongLing'
'Zhou, Ruimin'
'Zhang, Jianqi'
'Zhang, Jinyuan'
'Meng, Lei'
'Wei, Zhixiang'
'Li, Yongfang'

_publ_section_title
;
 C-shaped ortho-benzodipyrrole-based acceptors with different electronic
 effects of top substituents for as-cast green-solvent processed
 high-performance organic solar cells
;
_journal_issue 18
_journal_name_full 'Energy &amp; Environmental Science'
_journal_page_first 6844
_journal_page_last 6855
_journal_paper_doi 10.1039/D4EE02467B
_journal_volume 17
_journal_year 2024
_chemical_formula_moiety 'C81 H72 Cl4 F2 N6 O2 S4, 0.125[]'
_chemical_formula_sum 'C81 H78 Cl4 F2 N6 O2 S4'
_chemical_formula_weight 1475.53
_space_group_crystal_system monoclinic
_space_group_IT_number 15
_space_group_name_Hall '-C 2yc'
_space_group_name_H-M_alt 'C 1 2/c 1'
_atom_sites_solution_hydrogens mixed
_atom_sites_solution_primary dual
_audit_block_doi 10.5517/ccdc.csd.cc2jbct2
_audit_creation_date 2024-07-10
_audit_creation_method
;
Olex2 1.5
(compiled 2024.02.16 svn.r378c4104 for OlexSys, GUI svn.r6928)
;
_audit_update_record
;
2024-07-10 deposited with the CCDC.	2024-08-20 downloaded from the CCDC.
;
_cell_angle_alpha 90
_cell_angle_beta 107.264(4)
_cell_angle_gamma 90
_cell_formula_units_Z 8
_cell_length_a 24.2910(9)
_cell_length_b 23.969(2)
_cell_length_c 33.8600(12)
_cell_measurement_reflns_used 8731
_cell_measurement_temperature 170.00(10)
_cell_measurement_theta_max 70.6690
_cell_measurement_theta_min 2.6750
_cell_volume 18826.2(19)
_computing_cell_refinement 'CrysAlisPro 1.171.42.96a (Rigaku OD, 2023)'
_computing_data_collection 'CrysAlisPro 1.171.42.96a (Rigaku OD, 2023)'
_computing_data_reduction 'CrysAlisPro 1.171.42.96a (Rigaku OD, 2023)'
_computing_molecular_graphics 'Olex2 1.5 (Dolomanov et al., 2009)'
_computing_publication_material 'Olex2 1.5 (Dolomanov et al., 2009)'
_computing_structure_refinement 'SHELXL 2018/3 (Sheldrick, 2015)'
_computing_structure_solution 'SHELXT 2018/2 (Sheldrick, 2018)'
_diffrn_ambient_environment N~2~
_diffrn_ambient_temperature 170.00(10)
_diffrn_detector 'Hybrid Pixel Array Detector'
_diffrn_detector_area_resol_mean 10.0000
_diffrn_detector_type HyPix
_diffrn_measured_fraction_theta_full 0.969
_diffrn_measured_fraction_theta_max 0.900
_diffrn_measurement_details
;
List of Runs (angles in degrees, time in seconds):

  # Type    Start    End  Width  t~exp~   \w     \q     \k     \f   Frames
#--------------------------------------------------------------------------
  1  \w    -58.00 -32.00   0.50    5.00    --  -46.42  96.00-124.00   52
  2  \w    -28.00  25.00   0.50    5.00    --  -46.42  96.00-124.00  106
  3  \w     14.00  58.00   0.50    5.00    --   46.42 -96.00 127.00   88
  4  \w    -21.00   7.00   0.50    5.00    --   46.42 -96.00 127.00   56
  5  \w   -104.00 -58.00   0.50   20.00    -- -104.50  96.00-124.00   92
  6  \w    108.00 178.00   0.50   20.00    --  108.85  96.00-124.00  140
  7  \w    -23.00   2.00   0.50    5.00    --  -46.42  19.00  60.00   50
  8  \w    -23.00  29.00   0.50    5.00    --  -46.42  19.00-150.00  104
  9  \w    -18.00   9.00   0.50    5.00    --  -46.42  19.00 150.00   54
 10  \w    -17.00  12.00   0.50    5.00    --  -46.42  19.00 -30.00   58
 11  \w    -27.00  46.00   0.50    5.00    --   46.42 -38.00 -90.00  146
 12  \w    -67.00 -42.00   0.50   20.00    -- -104.50  61.00 -30.00   50
 13  \w    -67.00 -32.00   0.50   20.00    -- -104.50  61.00-150.00   70
 14  \w    -59.00 -32.00   0.50   20.00    -- -104.50  61.00  60.00   54
 15  \w    -85.00 -38.00   0.50   20.00    -- -104.50  77.00  30.00   94
 16  \w    -67.00 -39.00   0.50   20.00    -- -104.50  61.00 -90.00   56
 17  \w   -171.00 -95.00   0.50   20.00    -- -104.50 -30.00 150.00  152
 18  \w    -67.00 -31.00   0.50   20.00    -- -104.50  61.00  90.00   72
 19  \w   -157.00-108.00   0.50   20.00    -- -104.50 -96.00 127.00   98
 20  \w    -68.00 -43.00   0.50   20.00    -- -104.50  61.00 120.00   50
 21  \w     38.00  66.00   0.50   20.00    --  108.85 -61.00 120.00   56
 22  \w     52.00  78.00   0.50   20.00    --  108.85-125.00  60.00   52
 23  \w     42.00  72.00   0.50   20.00    --  108.85 -61.00 -60.00   60
 24  \w    144.00 177.00   0.50   20.00    --  108.85  45.00-150.00   66
 25  \w     38.00  73.00   0.50   20.00    --  108.85 -61.00 -30.00   70
 26  \w     36.00  75.00   0.50   20.00    --  108.85 -61.00 -90.00   78
 27  \w     97.00 135.00   0.50   20.00    --  108.85  45.00-150.00   76
;
_diffrn_measurement_device 'four-circle diffractometer'
_diffrn_measurement_device_type 'XtaLAB Synergy R, HyPix'
_diffrn_measurement_method '\w scans'
_diffrn_orient_matrix_type 'CrysAlisPro convention (1999,Acta A55,543-557)'
_diffrn_orient_matrix_UB_11 -0.0224632000
_diffrn_orient_matrix_UB_12 0.0600863000
_diffrn_orient_matrix_UB_13 -0.0096616000
_diffrn_orient_matrix_UB_21 -0.0173896000
_diffrn_orient_matrix_UB_22 0.0011835000
_diffrn_orient_matrix_UB_23 0.0402227000
_diffrn_orient_matrix_UB_31 0.0600234000
_diffrn_orient_matrix_UB_32 0.0227596000
_diffrn_orient_matrix_UB_33 0.0236621000
_diffrn_radiation_monochromator mirror
_diffrn_radiation_probe x-ray
_diffrn_radiation_type 'Cu K\a'
_diffrn_radiation_wavelength 1.54184
_diffrn_reflns_av_R_equivalents 0.0407
_diffrn_reflns_av_unetI/netI 0.0406
_diffrn_reflns_Laue_measured_fraction_full 0.969
_diffrn_reflns_Laue_measured_fraction_max 0.900
_diffrn_reflns_limit_h_max 30
_diffrn_reflns_limit_h_min -25
_diffrn_reflns_limit_k_max 30
_diffrn_reflns_limit_k_min -24
_diffrn_reflns_limit_l_max 42
_diffrn_reflns_limit_l_min -42
_diffrn_reflns_number 60906
_diffrn_reflns_point_group_measured_fraction_full 0.969
_diffrn_reflns_point_group_measured_fraction_max 0.900
_diffrn_reflns_theta_full 67.684
_diffrn_reflns_theta_max 79.602
_diffrn_reflns_theta_min 2.733
_diffrn_source 'Rotating-anode X-ray tube'
_diffrn_source_type 'PhotonJet R (Cu) X-ray Source'
_exptl_absorpt_coefficient_mu 2.329
_exptl_absorpt_correction_T_max 1.00000
_exptl_absorpt_correction_T_min 0.15399
_exptl_absorpt_correction_type multi-scan
_exptl_absorpt_process_details
;
CrysAlisPro 1.171.42.96a (Rigaku Oxford Diffraction, 2023)
Empirical absorption correction using spherical harmonics,
implemented in SCALE3 ABSPACK scaling algorithm.
;
_exptl_crystal_colour 'dark black'
_exptl_crystal_density_diffrn 1.041
_exptl_crystal_description prism
_exptl_crystal_F_000 6176
_exptl_crystal_size_max 0.5
_exptl_crystal_size_mid 0.12
_exptl_crystal_size_min 0.1
_refine_diff_density_max 0.594
_refine_diff_density_min -0.434
_refine_diff_density_rms 0.061
_refine_ls_extinction_method none
_refine_ls_goodness_of_fit_ref 1.070
_refine_ls_hydrogen_treatment constr
_refine_ls_matrix_type full
_refine_ls_number_parameters 893
_refine_ls_number_reflns 18419
_refine_ls_number_restraints 237
_refine_ls_restrained_S_all 1.131
_refine_ls_R_factor_all 0.2216
_refine_ls_R_factor_gt 0.1290
_refine_ls_shift/su_max 0.001
_refine_ls_shift/su_mean 0.000
_refine_ls_structure_factor_coef Fsqd
_refine_ls_weighting_details 'w=1/[\s^2^(Fo^2^)+(0.0021P)^2^+73.2340P] where P=(Fo^2^+2Fc^2^)/3'
_refine_ls_weighting_scheme calc
_refine_ls_wR_factor_gt 0.2360
_refine_ls_wR_factor_ref 0.2710
_reflns_Friedel_coverage 0.000
_reflns_number_gt 6273
_reflns_number_total 18419
_reflns_threshold_expression 'I > 2\s(I)'
_cod_data_source_file d4ee02467b2.cif
_cod_data_source_block tx151183_auto_sq
_cod_original_cell_volume 18825.9(19)
_cod_database_code 1572792
_shelx_shelxl_version_number 2018/3
_chemical_oxdiff_usercomment CHClFNOS
_shelx_space_group_comment
;
The symmetry employed for this shelxl refinement is uniquely defined
by the following loop, which should always be used as a source of
symmetry information in preference to the above space-group names.
They are only intended as comments.
;
_shelx_estimated_absorpt_t_max 0.800
_shelx_estimated_absorpt_t_min 0.389
_olex2_refinement_description
;
1. Fixed Uiso
 At 1.2 times of:
  All C(H) groups, All C(H,H) groups
 At 1.5 times of:
  All C(H,H,H) groups
2. Restrained distances
 C46-C45 = C51-C46 = C51-C52 = C47-C46 = C48-C47 = C49-C48 = C78-C77 = C78-C81
 = C78-C79 = C79-C80 = C54-C53 = C54-C55 = C56-C55 = C57-C56 = C58-C57 = C59-
 C54 = C59-C60 = C61-C60 = C62-C61 = C63-C62 = C66-C65 = C73-C66 = C73-C74 =
 C74-C75 = C76-C75 = C66-C67 = C68-C67 = C69-C68 = C70-C69 = C71-C70
 1.54 with sigma of 0.01
 C63-C64
 1.54 with sigma of 0.01
 C49-C50
 1.54 with sigma of 0.01
 C71-C72
 1.54 with sigma of 0.01
 C8-C7 = C6-C7 = C5-C6 = C4-C5 = C4-C3 = C3-C8
 1.39 with sigma of 0.01
 N3-C53
 1.45 with sigma of 0.01
 C80-C78
 2.5 with sigma of 0.02
 C62-C64
 2.5 with sigma of 0.02
 C61-C63
 2.5 with sigma of 0.02
 C74-C76
 2.5 with sigma of 0.02
3. Rigid bond restraints
 C78, C79, C80
 with sigma for 1-2 distances of 0.01 and sigma for 1-3 distances of 0.01
 C63, C62
 with sigma for 1-2 distances of 0.01 and sigma for 1-3 distances of 0.01
 C57, C58
 with sigma for 1-2 distances of 0.01 and sigma for 1-3 distances of 0.01
 C3, C4
 with sigma for 1-2 distances of 0.01 and sigma for 1-3 distances of 0.01
 C6, C7
 with sigma for 1-2 distances of 0.01 and sigma for 1-3 distances of 0.01
4. Uiso/Uaniso restraints and constraints
C66 \\sim C67 \\sim C68 \\sim C69 \\sim C70 \\sim C71 \\sim C72 \\sim C73 \\sim
C74 \\sim C75 \\sim C76: within 1.7A with sigma of 0.01 and sigma for terminal
atoms of 0.02 within 1.7A
C77 \\sim C78 \\sim C79 \\sim C80 \\sim C81: within 1.7A with sigma of 0.02 and
sigma for terminal atoms of 0.04 within 1.7A
C54 \\sim C55 \\sim C56 \\sim C57 \\sim C58 \\sim C59 \\sim C60 \\sim C61 \\sim
C62 \\sim C63 \\sim C63 \\sim C64: within 1.7A with sigma of 0.01 and sigma for
terminal atoms of 0.02 within 1.7A
C45 \\sim C46 \\sim C47 \\sim C48 \\sim C49 \\sim C50 \\sim C51 \\sim C52:
within 1.7A with sigma of 0.01 and sigma for terminal atoms of 0.02 within 1.7A
5. Others
 Fixed Z: C78(0.447829)
6.a Riding coordinates:
 C50(H50A,H50B,H50C), C64(H64A,H64B,H64C), C72(H72A,H72B,H72C), C76(H76A,H76B,
 H76C)
6.b Ternary CH refined with riding coordinates:
 C46(H46), C54(H54), C66(H66), C78(H78)
6.c Secondary CH2 refined with riding coordinates:
 C45(H45A,H45B), C47(H47A,H47B), C48(H48A,H48B), C49(H49A,H49B), C51(H51A,
 H51B), C53(H53A,H53B), C55(H55A,H55B), C56(H56A,H56B), C57(H57A,H57B),
 C59(H59A,H59B), C60(H60A,H60B), C61(H61A,H61B), C62(H62A,H62B), C63(H63A,H63B),
  C65(H65A,H65B), C67(H67A,H67B), C68(H68A,H68B), C69(H69A,H69B), C70(H70A,
 H70B), C71(H71A,H71B), C73(H73A,H73B), C74(H74A,H74B), C75(H75A,H75B),
 C77(H77A,H77B), C79(H79A,H79B)
6.d Aromatic/amide H refined with riding coordinates:
 C4(H4), C7(H7), C13(H13), C32(H32), C36(H36), C39(H39)
6.e Idealised Me refined as rotating group:
 C52(H52A,H52B,H52C), C58(H58A,H58B,H58C)
;
_platon_squeeze_void_probe_radius 1.20
_olex2_submission_special_instructions 'No special instructions were received'
_oxdiff_exptl_absorpt_empirical_details
;
Empirical correction (ABSPACK) includes:
- Absorption correction using spherical harmonics
- Frame scaling
;
_oxdiff_exptl_absorpt_empirical_full_max 4.744
_oxdiff_exptl_absorpt_empirical_full_min 0.451

loop_
_space_group_symop_operation_xyz
'x, y, z'
'-x, y, -z+1/2'
'x+1/2, y+1/2, z'
'-x+1/2, y+1/2, -z+1/2'
'-x, -y, -z'
'x, -y, z-1/2'
'-x+1/2, -y+1/2, -z'
'x+1/2, -y+1/2, z-1/2'

loop_
_atom_site_label
_atom_site_type_symbol
_atom_site_fract_x
_atom_site_fract_y
_atom_site_fract_z
_atom_site_U_iso_or_equiv
_atom_site_adp_type
_atom_site_occupancy
_atom_site_site_symmetry_order
_atom_site_calc_flag
_atom_site_refinement_flags_posn
_atom_site_refinement_flags_adp
_atom_site_refinement_flags_occupancy
_atom_site_disorder_assembly
_atom_site_disorder_group
Cl1 Cl 1.03503(15) 0.5528(2) 0.83915(11) 0.2483(18) Uani 1 1 d . . . . .
Cl2 Cl 0.92805(15) 0.5476(2) 0.76083(11) 0.2286(16) Uani 1 1 d . . . . .
Cl3 Cl 0.34940(12) 0.26181(17) 0.33135(9) 0.1962(13) Uani 1 1 d . . . . .
Cl4 Cl 0.26899(10) 0.17072(15) 0.27660(7) 0.1980(13) Uani 1 1 d . . . . .
S1 S 0.89834(9) 0.20731(19) 0.73760(7) 0.1796(14) Uani 1 1 d . . . . .
S2 S 0.92222(11) 0.0344(2) 0.75600(7) 0.1886(14) Uani 1 1 d . . . . .
S3 S 0.65860(10) -0.09721(14) 0.55407(7) 0.1646(11) Uani 1 1 d . . . . .
S4 S 0.57984(8) 0.04736(12) 0.49097(6) 0.1498(9) Uani 1 1 d . . . . .
F1 F 0.8542(2) -0.0758(3) 0.70512(15) 0.197(2) Uani 1 1 d . . . . .
F2 F 0.7679(3) -0.1206(4) 0.63832(18) 0.185(3) Uani 1 1 d . . . . .
O1 O 0.9089(3) 0.3176(4) 0.74574(19) 0.196(3) Uani 1 1 d . . . . .
O2 O 0.5085(2) 0.1155(3) 0.43777(17) 0.177(3) Uani 1 1 d . . . . .
N1 N 1.1438(4) 0.3879(6) 0.9153(3) 0.253(6) Uani 1 1 d . . . . .
N2 N 1.1174(7) 0.2232(9) 0.8863(5) 0.221(8) Uani 1 1 d . . . . .
N3 N 0.8080(3) 0.1034(5) 0.6667(2) 0.155(4) Uani 1 1 d D . . . .
N4 N 0.7053(3) 0.0528(5) 0.5847(2) 0.151(3) Uani 1 1 d . . . . .
N5 N 0.4148(5) -0.1235(6) 0.3845(4) 0.200(5) Uani 1 1 d . . . . .
N6 N 0.2974(3) -0.0339(4) 0.2895(2) 0.181(3) Uani 1 1 d . . . . .
C1 C 0.9923(6) 0.2963(8) 0.8047(4) 0.176(7) Uani 1 1 d . . . . .
C2 C 0.9498(5) 0.3322(7) 0.7754(4) 0.180(5) Uani 1 1 d . . . . .
C3 C 0.9653(5) 0.3879(9) 0.7870(3) 0.183(6) Uani 1 1 d D U . . .
C4 C 0.9387(6) 0.4365(8) 0.7684(4) 0.197(7) Uani 1 1 d D U . . .
H4 H 0.905414 0.434535 0.744954 0.236 Uiso 1 1 calc R U . . .
C5 C 0.9610(6) 0.4880(8) 0.7842(5) 0.206(7) Uani 1 1 d D . . . .
C6 C 1.0091(6) 0.4895(8) 0.8189(4) 0.199(6) Uani 1 1 d D U . . .
C7 C 1.0366(6) 0.4419(8) 0.8381(5) 0.209(7) Uani 1 1 d D U . . .
H7 H 1.069860 0.444046 0.861483 0.250 Uiso 1 1 calc R U . . .
C8 C 1.0135(5) 0.3905(9) 0.8216(3) 0.196(7) Uani 1 1 d D . . . .
C9 C 1.0327(5) 0.3317(9) 0.8332(4) 0.198(7) Uani 1 1 d . . . . .
C10 C 1.0778(6) 0.3230(10) 0.8650(4) 0.210(9) Uani 1 1 d . . . . .
C11 C 1.1123(5) 0.3587(8) 0.8915(4) 0.227(7) Uani 1 1 d . . . . .
C12 C 1.0988(7) 0.2683(12) 0.8755(5) 0.229(15) Uani 1 1 d . . . . .
C13 C 0.9933(6) 0.2430(8) 0.8063(4) 0.182(7) Uani 1 1 d . . . . .
H13 H 1.024972 0.229827 0.828261 0.218 Uiso 1 1 calc R U . . .
C14 C 0.9586(4) 0.1966(8) 0.7833(3) 0.180(6) Uani 1 1 d . . . . .
C15 C 0.9700(4) 0.1388(8) 0.7911(3) 0.186(6) Uani 1 1 d . . . . .
C16 C 0.9292(3) 0.1042(6) 0.7623(2) 0.168(5) Uani 1 1 d . . . . .
C17 C 0.8883(4) 0.1372(7) 0.7309(3) 0.191(6) Uani 1 1 d . . . . .
C18 C 0.8517(4) 0.0993(7) 0.7026(3) 0.166(5) Uani 1 1 d . . . . .
C19 C 0.8653(4) 0.0476(7) 0.7133(3) 0.181(6) Uani 1 1 d . . . . .
C20 C 0.8257(5) 0.0160(7) 0.6813(3) 0.159(5) Uani 1 1 d . . . . .
C21 C 0.8186(5) -0.0400(8) 0.6767(3) 0.175(6) Uani 1 1 d . . . . .
C22 C 0.7764(5) -0.0661(6) 0.6438(3) 0.158(5) Uani 1 1 d . . . . .
C23 C 0.7411(4) -0.0243(8) 0.6153(3) 0.188(6) Uani 1 1 d . . . . .
C24 C 0.7478(5) 0.0321(6) 0.6176(3) 0.159(5) Uani 1 1 d . . . . .
C25 C 0.7888(4) 0.0541(7) 0.6516(3) 0.161(5) Uani 1 1 d . . . . .
C26 C 0.6954(4) -0.0416(6) 0.5790(3) 0.154(4) Uani 1 1 d . . . . .
C27 C 0.6759(4) 0.0084(6) 0.5622(3) 0.150(4) Uani 1 1 d . . . . .
C28 C 0.6263(4) 0.0053(5) 0.5255(3) 0.149(4) Uani 1 1 d . . . . .
C29 C 0.6134(4) -0.0506(5) 0.5190(2) 0.149(4) Uani 1 1 d . . . . .
C30 C 0.5635(4) -0.0597(6) 0.4845(3) 0.148(4) Uani 1 1 d . . . . .
C31 C 0.5404(3) -0.0094(5) 0.4655(2) 0.149(4) Uani 1 1 d . . . . .
C32 C 0.4913(3) -0.0106(5) 0.4312(2) 0.146(3) Uani 1 1 d . . . . .
H32 H 0.477095 -0.046903 0.422409 0.175 Uiso 1 1 calc R U . . .
C33 C 0.4587(3) 0.0346(7) 0.4070(2) 0.152(4) Uani 1 1 d . . . . .
C34 C 0.4688(4) 0.0934(6) 0.4117(3) 0.149(4) Uani 1 1 d . . . . .
C35 C 0.4218(4) 0.1229(6) 0.3786(3) 0.141(4) Uani 1 1 d . . . . .
C36 C 0.4105(4) 0.1766(6) 0.3719(3) 0.155(4) Uani 1 1 d . . . . .
H36 H 0.435089 0.203392 0.389111 0.186 Uiso 1 1 calc R U . . .
C37 C 0.3644(5) 0.1939(7) 0.3409(3) 0.186(6) Uani 1 1 d . . . . .
C38 C 0.3297(5) 0.1516(7) 0.3163(3) 0.164(5) Uani 1 1 d . . . . .
C39 C 0.3390(4) 0.0952(6) 0.3224(3) 0.165(5) Uani 1 1 d . . . . .
H39 H 0.314181 0.068137 0.305684 0.198 Uiso 1 1 calc R U . . .
C40 C 0.3868(4) 0.0804(6) 0.3545(3) 0.145(4) Uani 1 1 d . . . . .
C41 C 0.4080(3) 0.0255(7) 0.3715(3) 0.145(4) Uani 1 1 d . . . . .
C42 C 0.3838(4) -0.0256(8) 0.3555(3) 0.156(5) Uani 1 1 d . . . . .
C43 C 0.4005(5) -0.0780(8) 0.3721(5) 0.175(7) Uani 1 1 d . . . . .
C44 C 0.3360(4) -0.0306(5) 0.3195(3) 0.172(4) Uani 1 1 d . . . . .
C45 C 1.0171(4) 0.1159(5) 0.8255(2) 0.203(4) Uani 1 1 d D U . . .
H45A H 1.045242 0.145911 0.836943 0.243 Uiso 1 1 calc R U . . .
H45B H 1.037213 0.086548 0.814446 0.243 Uiso 1 1 calc R U . . .
C46 C 0.9967(4) 0.0906(5) 0.8610(3) 0.223(4) Uani 1 1 d D U . . .
H46 H 0.965545 0.062628 0.849297 0.268 Uiso 1 1 calc R U . . .
C47 C 1.0484(5) 0.0614(6) 0.8912(3) 0.249(4) Uani 1 1 d D U . . .
H47A H 1.083717 0.083701 0.894242 0.298 Uiso 1 1 calc R U . . .
H47B H 1.042136 0.058264 0.918658 0.298 Uiso 1 1 calc R U . . .
C48 C 1.0561(6) 0.0041(6) 0.8754(4) 0.285(5) Uani 1 1 d D U . . .
H48A H 1.066815 0.008995 0.849562 0.342 Uiso 1 1 calc R U . . .
H48B H 1.017975 -0.014464 0.867681 0.342 Uiso 1 1 calc R U . . .
C49 C 1.1004(7) -0.0368(8) 0.9036(5) 0.331(6) Uani 1 1 d D U . . .
H49A H 1.098014 -0.029596 0.931807 0.397 Uiso 1 1 calc R U . . .
H49B H 1.138529 -0.022457 0.903313 0.397 Uiso 1 1 calc R U . . .
C50 C 1.1056(8) -0.1024(8) 0.9010(6) 0.401(9) Uani 1 1 d D U . . .
H50A H 1.069726 -0.121950 0.886862 0.602 Uiso 1 1 d R U . . .
H50B H 1.120266 -0.115910 0.929522 0.602 Uiso 1 1 d R U . . .
H50C H 1.134226 -0.109430 0.886392 0.602 Uiso 1 1 d R U . . .
C51 C 0.9735(4) 0.1366(5) 0.8825(3) 0.239(4) Uani 1 1 d D U . . .
H51A H 0.945133 0.158402 0.860941 0.287 Uiso 1 1 calc R U . . .
H51B H 1.005845 0.162030 0.895721 0.287 Uiso 1 1 calc R U . . .
C52 C 0.9442(4) 0.1194(6) 0.9159(3) 0.274(6) Uani 1 1 d D U . . .
H52A H 0.907676 0.100402 0.902495 0.411 Uiso 1 1 calc R U . . .
H52B H 0.936772 0.152755 0.930209 0.411 Uiso 1 1 calc R U . . .
H52C H 0.969737 0.094134 0.935870 0.411 Uiso 1 1 calc R U . . .
C53 C 0.7888(4) 0.1596(5) 0.6534(3) 0.185(5) Uani 1 1 d D . . . .
H53A H 0.783793 0.162223 0.623341 0.222 Uiso 1 1 calc R U . . .
H53B H 0.819954 0.185784 0.667420 0.222 Uiso 1 1 calc R U . . .
C54 C 0.7334(5) 0.1798(5) 0.6609(3) 0.189(3) Uani 1 1 d D U . . .
H54 H 0.701661 0.153755 0.646300 0.227 Uiso 1 1 calc R U . . .
C55 C 0.7391(4) 0.1779(5) 0.7075(3) 0.185(3) Uani 1 1 d D U . . .
H55A H 0.751335 0.140017 0.718143 0.223 Uiso 1 1 calc R U . . .
H55B H 0.769549 0.204383 0.722255 0.223 Uiso 1 1 calc R U . . .
C56 C 0.6830(4) 0.1926(5) 0.7169(3) 0.218(4) Uani 1 1 d D U . . .
H56A H 0.650739 0.171714 0.697888 0.262 Uiso 1 1 calc R U . . .
H56B H 0.675087 0.232957 0.711951 0.262 Uiso 1 1 calc R U . . .
C57 C 0.6862(5) 0.1787(6) 0.7617(3) 0.234(4) Uani 1 1 d D U . . .
H57A H 0.721539 0.195281 0.780651 0.280 Uiso 1 1 calc R U . . .
H57B H 0.688504 0.137700 0.765611 0.280 Uiso 1 1 calc R U . . .
C58 C 0.6321(5) 0.2014(6) 0.7730(5) 0.306(6) Uani 1 1 d D U . . .
H58A H 0.634344 0.242158 0.775204 0.459 Uiso 1 1 calc R U . . .
H58B H 0.631254 0.185502 0.799464 0.459 Uiso 1 1 calc R U . . .
H58C H 0.596972 0.190744 0.751318 0.459 Uiso 1 1 calc R U . . .
C59 C 0.7174(5) 0.2389(5) 0.6428(4) 0.219(4) Uani 1 1 d D U . . .
H59A H 0.678682 0.247095 0.645355 0.262 Uiso 1 1 calc R U . . .
H59B H 0.712680 0.235895 0.612766 0.262 Uiso 1 1 calc R U . . .
C60 C 0.7544(6) 0.2921(5) 0.6580(4) 0.245(4) Uani 1 1 d D U . . .
H60A H 0.793283 0.278779 0.658722 0.294 Uiso 1 1 calc R U . . .
H60B H 0.755159 0.293521 0.687334 0.294 Uiso 1 1 calc R U . . .
C61 C 0.7586(7) 0.3570(5) 0.6478(5) 0.289(5) Uani 1 1 d D U . . .
H61A H 0.766017 0.355184 0.620631 0.347 Uiso 1 1 calc R U . . .
H61B H 0.717678 0.368552 0.641209 0.347 Uiso 1 1 calc R U . . .
C62 C 0.7897(7) 0.4115(6) 0.6655(5) 0.347(6) Uani 1 1 d D U . . .
H62A H 0.796158 0.409382 0.695766 0.416 Uiso 1 1 calc R U . . .
H62B H 0.828345 0.408862 0.661433 0.416 Uiso 1 1 calc R U . . .
C63 C 0.7694(9) 0.4711(6) 0.6534(6) 0.391(7) Uani 1 1 d D U . . .
H63A H 0.727105 0.465638 0.644059 0.469 Uiso 1 1 calc R U . . .
H63B H 0.779945 0.475218 0.627433 0.469 Uiso 1 1 calc R U . . .
C64 C 0.7732(6) 0.5340(5) 0.6684(4) 0.258(6) Uani 1 1 d D U . . .
H64A H 0.768424 0.538016 0.696038 0.387 Uiso 1 1 d R U . . .
H64B H 0.748034 0.560676 0.649478 0.387 Uiso 1 1 d R U . . .
H64C H 0.813454 0.541476 0.669888 0.387 Uiso 1 1 d R U . . .
C65 C 0.6986(4) 0.1102(5) 0.5690(3) 0.174(4) Uani 1 1 d D . . . .
H65A H 0.713248 0.134451 0.593553 0.209 Uiso 1 1 calc R U . . .
H65B H 0.656496 0.116905 0.558619 0.209 Uiso 1 1 calc R U . . .
C66 C 0.7233(7) 0.1333(7) 0.5365(5) 0.333(5) Uani 1 1 d D U . . .
H66 H 0.695260 0.114508 0.512500 0.399 Uiso 1 1 calc R U . . .
C67 C 0.7742(6) 0.0984(8) 0.5361(4) 0.335(5) Uani 1 1 d D U . . .
H67A H 0.764855 0.058575 0.538346 0.401 Uiso 1 1 calc R U . . .
H67B H 0.807172 0.108038 0.560360 0.401 Uiso 1 1 calc R U . . .
C68 C 0.7914(6) 0.1072(9) 0.4967(4) 0.358(5) Uani 1 1 d D U . . .
H68A H 0.765610 0.084447 0.474365 0.430 Uiso 1 1 calc R U . . .
H68B H 0.784709 0.146844 0.488393 0.430 Uiso 1 1 calc R U . . .
C69 C 0.8536(7) 0.0927(9) 0.4995(5) 0.401(6) Uani 1 1 d D U . . .
H69A H 0.862187 0.057038 0.514882 0.481 Uiso 1 1 calc R U . . .
H69B H 0.877967 0.121410 0.517473 0.481 Uiso 1 1 calc R U . . .
C70 C 0.8765(8) 0.0864(9) 0.4609(5) 0.406(6) Uani 1 1 d D U . . .
H70A H 0.848020 0.065182 0.439031 0.487 Uiso 1 1 calc R U . . .
H70B H 0.880558 0.123856 0.449740 0.487 Uiso 1 1 calc R U . . .
C71 C 0.9354(8) 0.0560(10) 0.4721(6) 0.423(7) Uani 1 1 d D U . . .
H71A H 0.932168 0.016444 0.479523 0.507 Uiso 1 1 calc R U . . .
H71B H 0.964866 0.075023 0.494613 0.507 Uiso 1 1 calc R U . . .
C72 C 0.9475(9) 0.0621(10) 0.4298(6) 0.442(9) Uani 1 1 d D U . . .
H72A H 0.938121 0.025614 0.416363 0.664 Uiso 1 1 d R U . . .
H72B H 0.988531 0.063174 0.445373 0.664 Uiso 1 1 d R U . . .
H72C H 0.938911 0.091454 0.408763 0.664 Uiso 1 1 d R U . . .
C73 C 0.7092(7) 0.1929(7) 0.5206(5) 0.337(6) Uani 1 1 d D U . . .
H73A H 0.728528 0.219904 0.542482 0.404 Uiso 1 1 calc R U . . .
H73B H 0.723358 0.199326 0.496423 0.404 Uiso 1 1 calc R U . . .
C74 C 0.6439(7) 0.2015(8) 0.5083(5) 0.351(6) Uani 1 1 d D U . . .
H74A H 0.624928 0.179289 0.483286 0.421 Uiso 1 1 calc R U . . .
H74B H 0.628687 0.189167 0.530914 0.421 Uiso 1 1 calc R U . . .
C75 C 0.6313(7) 0.2627(7) 0.4996(6) 0.372(7) Uani 1 1 d D U . . .
H75A H 0.646699 0.276185 0.477331 0.446 Uiso 1 1 calc R U . . .
H75B H 0.647444 0.285563 0.524719 0.446 Uiso 1 1 calc R U . . .
C76 C 0.5636(7) 0.2632(7) 0.4856(5) 0.370(9) Uani 1 1 d D U . . .
H76A H 0.549221 0.226200 0.475292 0.555 Uiso 1 1 d R U . . .
H76B H 0.546831 0.291270 0.464362 0.555 Uiso 1 1 d R U . . .
H76C H 0.552581 0.271610 0.510583 0.555 Uiso 1 1 d R U . . .
C77 C 0.5423(4) -0.1190(5) 0.4723(3) 0.183(4) Uani 1 1 d D U . . .
H77A H 0.500904 -0.115125 0.456879 0.219 Uiso 1 1 calc R U . . .
H77B H 0.543626 -0.137837 0.498619 0.219 Uiso 1 1 calc R U . . .
C78 C 0.5663(6) -0.1616(7) 0.447829 0.308(6) Uani 1 1 d D U . . .
H78 H 0.538785 -0.149489 0.420917 0.369 Uiso 1 1 calc R U . . .
C79 C 0.6172(8) -0.1386(7) 0.4366(6) 0.361(8) Uani 1 1 d D U . . .
H79A H 0.644854 -0.121482 0.461206 0.434 Uiso 1 1 calc R U . . .
H79B H 0.604480 -0.109684 0.414981 0.434 Uiso 1 1 calc R U . . .
C80 C 0.6465(9) -0.1878(10) 0.4204(8) 0.481(13) Uani 1 1 d D U . . .
C81 C 0.5445(8) -0.2229(8) 0.4414(7) 0.366(10) Uani 1 1 d D U . . .

loop_
_atom_site_aniso_label
_atom_site_aniso_U_11
_atom_site_aniso_U_22
_atom_site_aniso_U_33
_atom_site_aniso_U_23
_atom_site_aniso_U_13
_atom_site_aniso_U_12
Cl1 0.217(3) 0.370(5) 0.187(3) -0.053(3) 0.104(2) -0.040(3)
Cl2 0.175(3) 0.353(5) 0.190(3) -0.005(3) 0.103(2) -0.001(3)
Cl3 0.143(2) 0.281(4) 0.171(2) 0.052(2) 0.0570(17) 0.014(2)
Cl4 0.1210(16) 0.328(4) 0.1361(17) 0.055(2) 0.0236(14) 0.013(2)
S1 0.0909(14) 0.350(5) 0.0875(13) 0.004(2) 0.0099(10) -0.004(2)
S2 0.1152(17) 0.345(5) 0.0951(15) 0.023(2) 0.0152(12) 0.017(2)
S3 0.1200(16) 0.274(3) 0.1021(14) 0.0230(18) 0.0366(12) -0.0166(19)
S4 0.0941(12) 0.259(3) 0.0905(12) 0.0203(15) 0.0180(10) -0.0270(16)
F1 0.139(4) 0.327(8) 0.118(3) 0.042(4) 0.026(3) 0.028(4)
F2 0.140(4) 0.298(8) 0.117(4) 0.034(5) 0.036(3) 0.009(5)
O1 0.108(4) 0.357(11) 0.113(4) 0.001(5) 0.014(3) -0.011(5)
O2 0.118(4) 0.291(9) 0.111(4) 0.005(5) 0.017(3) -0.050(5)
N1 0.147(8) 0.428(19) 0.166(9) -0.057(10) 0.019(6) 0.004(10)
N2 0.127(10) 0.40(3) 0.118(9) -0.062(12) 0.009(7) 0.004(10)
N3 0.096(5) 0.279(14) 0.081(5) 0.032(6) 0.011(4) -0.003(7)
N4 0.094(5) 0.267(11) 0.092(5) 0.029(6) 0.028(4) -0.013(6)
N5 0.102(7) 0.289(17) 0.190(10) -0.033(10) 0.012(6) -0.021(8)
N6 0.109(5) 0.306(11) 0.132(6) -0.029(6) 0.042(4) -0.025(6)
C1 0.094(7) 0.35(2) 0.088(7) -0.015(13) 0.027(6) 0.022(13)
C2 0.124(9) 0.326(18) 0.110(8) -0.010(11) 0.063(7) -0.004(11)
C3 0.113(9) 0.35(2) 0.110(9) -0.006(10) 0.062(7) -0.004(11)
C4 0.137(10) 0.35(2) 0.134(10) 0.000(12) 0.081(8) 0.000(12)
C5 0.152(12) 0.34(2) 0.166(12) -0.004(13) 0.108(10) 0.016(13)
C6 0.159(12) 0.33(2) 0.138(11) -0.065(11) 0.087(9) -0.039(11)
C7 0.143(11) 0.37(3) 0.136(10) -0.042(12) 0.073(9) -0.006(12)
C8 0.110(8) 0.39(3) 0.095(7) -0.048(11) 0.048(6) -0.009(12)
C9 0.096(7) 0.40(2) 0.102(8) -0.053(11) 0.038(6) 0.006(10)
C10 0.109(10) 0.41(3) 0.102(8) -0.079(13) 0.013(7) 0.003(12)
C11 0.124(9) 0.43(2) 0.123(9) -0.036(11) 0.027(7) -0.025(11)
C12 0.123(17) 0.45(5) 0.104(13) -0.07(2) 0.011(11) -0.003(19)
C13 0.092(7) 0.37(2) 0.086(6) -0.016(13) 0.027(5) 0.017(14)
C14 0.082(6) 0.37(2) 0.083(6) -0.013(10) 0.021(5) 0.013(10)
C15 0.095(7) 0.37(2) 0.085(6) -0.014(9) 0.015(5) 0.028(10)
C16 0.078(5) 0.344(17) 0.078(5) 0.021(8) 0.018(4) 0.021(8)
C17 0.086(6) 0.39(2) 0.092(6) -0.010(9) 0.023(5) -0.037(9)
C18 0.079(6) 0.311(18) 0.103(7) 0.026(9) 0.018(5) 0.021(8)
C19 0.081(6) 0.36(2) 0.092(6) -0.003(9) 0.013(5) -0.001(9)
C20 0.105(7) 0.271(17) 0.099(7) 0.017(10) 0.027(6) -0.007(10)
C21 0.091(6) 0.35(2) 0.085(6) 0.028(11) 0.030(5) 0.010(11)
C22 0.099(6) 0.271(15) 0.112(7) 0.013(10) 0.042(6) -0.014(9)
C23 0.090(6) 0.38(2) 0.087(6) 0.075(11) 0.021(5) 0.002(11)
C24 0.102(7) 0.281(15) 0.088(6) 0.046(9) 0.019(5) -0.019(9)
C25 0.100(6) 0.287(16) 0.090(6) 0.016(8) 0.016(5) -0.035(8)
C26 0.115(7) 0.262(13) 0.095(6) 0.054(8) 0.048(5) 0.017(8)
C27 0.091(5) 0.271(14) 0.091(6) 0.023(8) 0.033(5) -0.036(8)
C28 0.122(7) 0.228(11) 0.112(6) -0.001(7) 0.059(6) -0.050(8)
C29 0.105(6) 0.265(13) 0.086(5) 0.034(7) 0.040(5) 0.006(7)
C30 0.097(6) 0.260(14) 0.094(6) 0.004(7) 0.040(5) -0.015(7)
C31 0.084(5) 0.279(13) 0.084(5) 0.020(7) 0.028(4) 0.003(7)
C32 0.100(5) 0.248(11) 0.104(5) -0.015(6) 0.054(5) -0.032(6)
C33 0.085(5) 0.289(15) 0.087(5) 0.020(8) 0.033(4) -0.003(8)
C34 0.116(7) 0.225(12) 0.118(7) -0.003(8) 0.054(6) -0.034(8)
C35 0.077(5) 0.258(14) 0.090(5) 0.014(8) 0.026(4) -0.003(8)
C36 0.108(7) 0.240(13) 0.128(8) 0.040(8) 0.053(6) 0.013(8)
C37 0.110(7) 0.35(2) 0.111(7) 0.051(10) 0.053(6) 0.016(10)
C38 0.111(7) 0.274(16) 0.112(7) 0.025(10) 0.039(6) -0.019(10)
C39 0.102(7) 0.292(16) 0.096(6) 0.013(9) 0.024(5) -0.018(9)
C40 0.085(6) 0.257(13) 0.104(6) 0.027(8) 0.041(5) 0.009(7)
C41 0.081(5) 0.264(14) 0.095(6) -0.024(8) 0.036(5) -0.034(7)
C42 0.081(6) 0.281(17) 0.108(7) -0.004(9) 0.030(5) 0.006(8)
C43 0.082(8) 0.28(2) 0.149(12) -0.031(13) 0.019(8) -0.011(11)
C44 0.088(5) 0.312(14) 0.114(6) -0.013(8) 0.027(5) -0.021(7)
C45 0.126(6) 0.392(11) 0.087(5) 0.029(6) 0.025(4) 0.054(7)
C46 0.152(6) 0.416(10) 0.103(5) 0.033(6) 0.040(4) 0.063(6)
C47 0.194(7) 0.423(12) 0.129(6) 0.045(7) 0.048(5) 0.079(8)
C48 0.228(8) 0.448(14) 0.181(8) 0.054(9) 0.065(7) 0.096(10)
C49 0.272(10) 0.477(17) 0.245(10) 0.058(12) 0.077(8) 0.092(12)
C50 0.322(15) 0.53(2) 0.369(16) 0.066(19) 0.135(14) 0.061(19)
C51 0.164(7) 0.440(12) 0.115(6) 0.038(7) 0.046(5) 0.044(8)
C52 0.161(8) 0.523(17) 0.141(8) 0.074(10) 0.047(7) 0.018(10)
C53 0.116(7) 0.340(18) 0.092(6) 0.009(8) 0.019(5) -0.052(9)
C54 0.166(6) 0.256(9) 0.144(6) 0.000(7) 0.045(6) -0.006(7)
C55 0.143(6) 0.270(8) 0.156(6) -0.011(6) 0.064(5) -0.007(6)
C56 0.166(6) 0.293(8) 0.199(7) -0.024(8) 0.059(6) -0.014(7)
C57 0.176(7) 0.316(10) 0.227(8) -0.030(9) 0.089(7) -0.026(7)
C58 0.202(11) 0.387(16) 0.349(14) -0.060(13) 0.112(11) -0.002(11)
C59 0.213(7) 0.269(10) 0.175(7) -0.001(7) 0.060(6) -0.005(8)
C60 0.242(8) 0.292(11) 0.218(8) -0.028(9) 0.096(7) -0.008(9)
C61 0.293(9) 0.328(13) 0.272(9) 0.012(10) 0.124(8) 0.033(10)
C62 0.339(10) 0.358(14) 0.339(10) 0.007(11) 0.094(9) 0.016(12)
C63 0.387(12) 0.380(14) 0.376(12) 0.019(13) 0.068(11) 0.014(13)
C64 0.283(12) 0.258(13) 0.260(11) -0.122(10) 0.120(10) -0.080(11)
C65 0.147(8) 0.234(12) 0.116(7) 0.019(7) -0.001(6) -0.026(8)
C66 0.271(10) 0.508(14) 0.254(9) 0.128(9) 0.132(9) -0.007(11)
C67 0.245(9) 0.546(14) 0.261(8) 0.142(9) 0.150(8) 0.013(10)
C68 0.260(10) 0.585(13) 0.278(9) 0.139(10) 0.153(8) 0.031(11)
C69 0.323(11) 0.609(14) 0.317(10) 0.118(11) 0.165(10) 0.023(12)
C70 0.338(12) 0.614(15) 0.332(11) 0.116(12) 0.203(10) 0.003(13)
C71 0.352(14) 0.613(16) 0.362(13) 0.083(14) 0.196(12) 0.014(14)
C72 0.399(18) 0.60(2) 0.404(19) 0.069(19) 0.237(15) 0.026(17)
C73 0.298(10) 0.481(15) 0.254(9) 0.108(10) 0.116(9) -0.018(12)
C74 0.327(11) 0.457(15) 0.251(9) 0.105(11) 0.059(10) -0.008(13)
C75 0.349(13) 0.459(16) 0.270(11) 0.083(12) 0.035(12) 0.011(15)
C76 0.334(17) 0.455(19) 0.285(15) 0.071(14) 0.037(15) -0.020(17)
C77 0.167(8) 0.281(13) 0.106(6) 0.003(7) 0.048(6) -0.004(9)
C78 0.273(13) 0.379(16) 0.291(12) -0.107(12) 0.114(10) -0.018(12)
C79 0.346(16) 0.481(19) 0.316(14) -0.134(14) 0.189(12) -0.019(14)
C80 0.40(2) 0.63(3) 0.47(3) -0.18(2) 0.214(19) 0.06(2)
C81 0.37(2) 0.35(2) 0.45(2) -0.165(18) 0.230(17) -0.029(17)

loop_
_atom_type_symbol
_atom_type_description
_atom_type_scat_dispersion_real
_atom_type_scat_dispersion_imag
_atom_type_scat_source
C C 0.0181 0.0091 'International Tables Vol C Tables 4.2.6.8 and 6.1.1.4'
H H 0.0000 0.0000 'International Tables Vol C Tables 4.2.6.8 and 6.1.1.4'
Cl Cl 0.3639 0.7018 'International Tables Vol C Tables 4.2.6.8 and 6.1.1.4'
F F 0.0727 0.0534 'International Tables Vol C Tables 4.2.6.8 and 6.1.1.4'
N N 0.0311 0.0180 'International Tables Vol C Tables 4.2.6.8 and 6.1.1.4'
O O 0.0492 0.0322 'International Tables Vol C Tables 4.2.6.8 and 6.1.1.4'
S S 0.3331 0.5567 'International Tables Vol C Tables 4.2.6.8 and 6.1.1.4'

loop_
_citation_id
_citation_doi
_citation_year
1 10.1039/d4ee02467b 2024

loop_
_geom_angle_atom_site_label_1
_geom_angle_atom_site_label_2
_geom_angle_atom_site_label_3
_geom_angle
_geom_angle_site_symmetry_1
_geom_angle_site_symmetry_3
_geom_angle_publ_flag
C17 S1 C14 91.2(7) . . ?
C16 S2 C19 87.1(7) . . ?
C26 S3 C29 88.2(5) . . ?
C28 S4 C31 91.9(5) . . ?
C18 N3 C53 116.1(12) . . ?
C25 N3 C18 111.9(12) . . ?
C25 N3 C53 131.8(10) . . ?
C24 N4 C27 108.2(10) . . ?
C24 N4 C65 127.7(11) . . ?
C27 N4 C65 122.8(9) . . ?
C9 C1 C2 108.1(15) . . ?
C13 C1 C2 127.7(19) . . ?
C13 C1 C9 124.1(18) . . ?
O1 C2 C1 127.9(16) . . ?
O1 C2 C3 125.4(14) . . ?
C3 C2 C1 106.7(14) . . ?
C4 C3 C2 128.0(14) . . ?
C8 C3 C2 111.5(18) . . ?
C8 C3 C4 120.5(19) . . ?
C3 C4 H4 120.2 . . ?
C5 C4 C3 119.5(17) . . ?
C5 C4 H4 120.2 . . ?
C4 C5 Cl2 119.2(15) . . ?
C4 C5 C6 118.9(16) . . ?
C6 C5 Cl2 121.9(16) . . ?
C5 C6 Cl1 118.7(16) . . ?
C7 C6 Cl1 118.4(14) . . ?
C7 C6 C5 122.9(17) . . ?
C6 C7 H7 121.4 . . ?
C6 C7 C8 117.2(17) . . ?
C8 C7 H7 121.4 . . ?
C3 C8 C7 121.0(19) . . ?
C3 C8 C9 107.3(17) . . ?
C7 C8 C9 131.7(14) . . ?
C1 C9 C8 106.4(13) . . ?
C10 C9 C1 134.5(19) . . ?
C10 C9 C8 119.1(17) . . ?
C9 C10 C11 131(2) . . ?
C9 C10 C12 120.5(18) . . ?
C11 C10 C12 108.4(13) . . ?
N1 C11 C10 177(2) . . ?
N2 C12 C10 177(2) . . ?
C1 C13 H13 111.5 . . ?
C1 C13 C14 137.0(18) . . ?
C14 C13 H13 111.5 . . ?
C13 C14 S1 122.5(12) . . ?
C15 C14 S1 111.3(12) . . ?
C15 C14 C13 126.0(13) . . ?
C14 C15 C16 112.4(11) . . ?
C14 C15 C45 125.0(13) . . ?
C16 C15 C45 122.6(14) . . ?
C15 C16 S2 133.2(10) . . ?
C15 C16 C17 111.5(13) . . ?
C17 C16 S2 115.1(9) . . ?
C16 C17 S1 113.5(9) . . ?
C18 C17 S1 139.1(10) . . ?
C18 C17 C16 107.4(13) . . ?
N3 C18 C17 136.0(14) . . ?
C19 C18 N3 112.6(15) . . ?
C19 C18 C17 111.3(11) . . ?
C18 C19 S2 119.1(12) . . ?
C18 C19 C20 103.5(12) . . ?
C20 C19 S2 137.3(13) . . ?
C19 C20 C25 109.2(13) . . ?
C21 C20 C19 130.0(14) . . ?
C21 C20 C25 120.8(13) . . ?
F1 C21 C22 115.5(15) . . ?
C20 C21 F1 120.2(13) . . ?
C20 C21 C22 124.3(14) . . ?
F2 C22 C21 126.2(13) . . ?
F2 C22 C23 122.7(12) . . ?
C21 C22 C23 111.1(13) . . ?
C24 C23 C22 126.9(13) . . ?
C24 C23 C26 112.4(12) . . ?
C26 C23 C22 120.7(15) . . ?
N4 C24 C25 136.3(14) . . ?
C23 C24 N4 105.3(11) . . ?
C23 C24 C25 118.1(12) . . ?
N3 C25 C20 102.8(10) . . ?
N3 C25 C24 138.6(13) . . ?
C24 C25 C20 118.6(14) . . ?
C23 C26 S3 144.0(12) . . ?
C27 C26 S3 115.0(9) . . ?
C27 C26 C23 100.9(12) . . ?
N4 C27 C28 132.4(12) . . ?
C26 C27 N4 113.1(9) . . ?
C26 C27 C28 114.4(12) . . ?
C27 C28 S4 140.6(10) . . ?
C29 C28 S4 113.2(7) . . ?
C29 C28 C27 106.2(11) . . ?
C28 C29 S3 116.3(8) . . ?
C28 C29 C30 112.2(11) . . ?
C30 C29 S3 131.6(11) . . ?
C29 C30 C77 120.0(12) . . ?
C31 C30 C29 111.7(11) . . ?
C31 C30 C77 128.4(9) . . ?
C30 C31 S4 111.1(7) . . ?
C32 C31 S4 129.6(9) . . ?
C32 C31 C30 119.2(10) . . ?
C31 C32 H32 114.9 . . ?
C31 C32 C33 130.1(10) . . ?
C33 C32 H32 114.9 . . ?
C32 C33 C41 122.8(13) . . ?
C34 C33 C32 128.9(10) . . ?
C34 C33 C41 108.2(12) . . ?
O2 C34 C33 125.6(12) . . ?
O2 C34 C35 126.4(12) . . ?
C33 C34 C35 108.1(10) . . ?
C36 C35 C34 130.8(12) . . ?
C36 C35 C40 122.8(11) . . ?
C40 C35 C34 106.4(11) . . ?
C35 C36 H36 119.5 . . ?
C35 C36 C37 120.9(13) . . ?
C37 C36 H36 119.5 . . ?
C36 C37 Cl3 121.9(13) . . ?
C36 C37 C38 116.5(14) . . ?
C38 C37 Cl3 121.5(10) . . ?
C37 C38 Cl4 119.0(12) . . ?
C39 C38 Cl4 116.1(11) . . ?
C39 C38 C37 124.8(13) . . ?
C38 C39 H39 122.2 . . ?
C38 C39 C40 115.6(12) . . ?
C40 C39 H39 122.2 . . ?
C35 C40 C41 109.7(10) . . ?
C39 C40 C35 119.3(12) . . ?
C39 C40 C41 130.8(12) . . ?
C33 C41 C40 107.6(11) . . ?
C42 C41 C33 127.2(13) . . ?
C42 C41 C40 125.2(10) . . ?
C41 C42 C44 123.4(13) . . ?
C43 C42 C41 126.7(11) . . ?
C43 C42 C44 109.8(13) . . ?
N5 C43 C42 176.9(18) . . ?
N6 C44 C42 178.5(13) . . ?
C15 C45 H45A 108.8 . . ?
C15 C45 H45B 108.8 . . ?
C15 C45 C46 114.0(8) . . ?
H45A C45 H45B 107.7 . . ?
C46 C45 H45A 108.8 . . ?
C46 C45 H45B 108.8 . . ?
C45 C46 H46 109.4 . . ?
C47 C46 C45 107.9(8) . . ?
C47 C46 H46 109.4 . . ?
C51 C46 C45 109.6(9) . . ?
C51 C46 H46 109.4 . . ?
C51 C46 C47 111.1(9) . . ?
C46 C47 H47A 109.6 . . ?
C46 C47 H47B 109.6 . . ?
H47A C47 H47B 108.2 . . ?
C48 C47 C46 110.1(11) . . ?
C48 C47 H47A 109.6 . . ?
C48 C47 H47B 109.6 . . ?
C47 C48 H48A 107.4 . . ?
C47 C48 H48B 107.4 . . ?
C47 C48 C49 119.5(13) . . ?
H48A C48 H48B 107.0 . . ?
C49 C48 H48A 107.4 . . ?
C49 C48 H48B 107.4 . . ?
C48 C49 H49A 104.7 . . ?
C48 C49 H49B 104.7 . . ?
C48 C49 C50 130.1(17) . . ?
H49A C49 H49B 105.7 . . ?
C50 C49 H49A 104.7 . . ?
C50 C49 H49B 104.7 . . ?
C49 C50 H50A 115.4 . . ?
C49 C50 H50B 106.6 . . ?
C49 C50 H50C 106.2 . . ?
H50A C50 H50B 109.5 . . ?
H50A C50 H50C 109.4 . . ?
H50B C50 H50C 109.6 . . ?
C46 C51 H51A 107.8 . . ?
C46 C51 H51B 107.8 . . ?
C46 C51 C52 117.9(10) . . ?
H51A C51 H51B 107.2 . . ?
C52 C51 H51A 107.8 . . ?
C52 C51 H51B 107.8 . . ?
C51 C52 H52A 109.5 . . ?
C51 C52 H52B 109.5 . . ?
C51 C52 H52C 109.5 . . ?
H52A C52 H52B 109.5 . . ?
H52A C52 H52C 109.5 . . ?
H52B C52 H52C 109.5 . . ?
N3 C53 H53A 107.9 . . ?
N3 C53 H53B 107.9 . . ?
N3 C53 C54 117.5(9) . . ?
H53A C53 H53B 107.2 . . ?
C54 C53 H53A 107.9 . . ?
C54 C53 H53B 107.9 . . ?
C53 C54 H54 108.0 . . ?
C53 C54 C55 110.3(8) . . ?
C53 C54 C59 110.8(10) . . ?
C55 C54 H54 108.0 . . ?
C55 C54 C59 111.6(10) . . ?
C59 C54 H54 108.0 . . ?
C54 C55 H55A 109.0 . . ?
C54 C55 H55B 109.0 . . ?
H55A C55 H55B 107.8 . . ?
C56 C55 C54 113.0(8) . . ?
C56 C55 H55A 109.0 . . ?
C56 C55 H55B 109.0 . . ?
C55 C56 H56A 109.3 . . ?
C55 C56 H56B 109.3 . . ?
C55 C56 C57 111.7(9) . . ?
H56A C56 H56B 107.9 . . ?
C57 C56 H56A 109.3 . . ?
C57 C56 H56B 109.3 . . ?
C56 C57 H57A 109.4 . . ?
C56 C57 H57B 109.4 . . ?
C56 C57 C58 111.4(10) . . ?
H57A C57 H57B 108.0 . . ?
C58 C57 H57A 109.4 . . ?
C58 C57 H57B 109.4 . . ?
C57 C58 H58A 109.5 . . ?
C57 C58 H58B 109.5 . . ?
C57 C58 H58C 109.5 . . ?
H58A C58 H58B 109.5 . . ?
H58A C58 H58C 109.5 . . ?
H58B C58 H58C 109.5 . . ?
C54 C59 H59A 106.2 . . ?
C54 C59 H59B 106.2 . . ?
C54 C59 C60 124.5(11) . . ?
H59A C59 H59B 106.4 . . ?
C60 C59 H59A 106.2 . . ?
C60 C59 H59B 106.2 . . ?
C59 C60 H60A 101.4 . . ?
C59 C60 H60B 101.4 . . ?
C59 C60 C61 142.3(13) . . ?
H60A C60 H60B 104.6 . . ?
C61 C60 H60A 101.4 . . ?
C61 C60 H60B 101.4 . . ?
C60 C61 H61A 101.3 . . ?
C60 C61 H61B 101.3 . . ?
H61A C61 H61B 104.5 . . ?
C62 C61 C60 142.6(14) . . ?
C62 C61 H61A 101.3 . . ?
C62 C61 H61B 101.3 . . ?
C61 C62 H62A 105.5 . . ?
C61 C62 H62B 105.5 . . ?
H62A C62 H62B 106.1 . . ?
C63 C62 C61 127.3(13) . . ?
C63 C62 H62A 105.5 . . ?
C63 C62 H62B 105.5 . . ?
C62 C63 H63A 100.6 . . ?
C62 C63 H63B 100.6 . . ?
C62 C63 C64 145.0(16) . . ?
H63A C63 H63B 104.3 . . ?
C64 C63 H63A 100.6 . . ?
C64 C63 H63B 100.6 . . ?
C63 C64 H64A 112.8 . . ?
C63 C64 H64B 116.3 . . ?
C63 C64 H64C 98.7 . . ?
H64A C64 H64B 109.4 . . ?
H64A C64 H64C 109.5 . . ?
H64B C64 H64C 109.5 . . ?
N4 C65 H65A 105.9 . . ?
N4 C65 H65B 105.9 . . ?
N4 C65 C66 125.6(11) . . ?
H65A C65 H65B 106.2 . . ?
C66 C65 H65A 105.9 . . ?
C66 C65 H65B 105.9 . . ?
C65 C66 H66 96.1 . . ?
C65 C66 C73 120.3(13) . . ?
C67 C66 C65 108.2(11) . . ?
C67 C66 H66 96.1 . . ?
C67 C66 C73 128.1(13) . . ?
C73 C66 H66 96.1 . . ?
C66 C67 H67A 109.2 . . ?
C66 C67 H67B 109.2 . . ?
C66 C67 C68 112.0(12) . . ?
H67A C67 H67B 107.9 . . ?
C68 C67 H67A 109.2 . . ?
C68 C67 H67B 109.2 . . ?
C67 C68 H68A 108.3 . . ?
C67 C68 H68B 108.3 . . ?
H68A C68 H68B 107.4 . . ?
C69 C68 C67 115.9(13) . . ?
C69 C68 H68A 108.3 . . ?
C69 C68 H68B 108.3 . . ?
C68 C69 H69A 106.4 . . ?
C68 C69 H69B 106.4 . . ?
C68 C69 C70 123.8(14) . . ?
H69A C69 H69B 106.4 . . ?
C70 C69 H69A 106.4 . . ?
C70 C69 H69B 106.4 . . ?
C69 C70 H70A 109.3 . . ?
C69 C70 H70B 109.3 . . ?
H70A C70 H70B 107.9 . . ?
C71 C70 C69 111.8(15) . . ?
C71 C70 H70A 109.3 . . ?
C71 C70 H70B 109.3 . . ?
C70 C71 H71A 112.1 . . ?
C70 C71 H71B 112.1 . . ?
C70 C71 C72 98.3(14) . . ?
H71A C71 H71B 109.7 . . ?
C72 C71 H71A 112.1 . . ?
C72 C71 H71B 112.1 . . ?
C71 C72 H72A 105.3 . . ?
C71 C72 H72B 87.0 . . ?
C71 C72 H72C 133.0 . . ?
H72A C72 H72B 109.4 . . ?
H72A C72 H72C 109.5 . . ?
H72B C72 H72C 109.5 . . ?
C66 C73 H73A 109.9 . . ?
C66 C73 H73B 109.9 . . ?
H73A C73 H73B 108.3 . . ?
C74 C73 C66 109.1(14) . . ?
C74 C73 H73A 109.9 . . ?
C74 C73 H73B 109.9 . . ?
C73 C74 H74A 110.0 . . ?
C73 C74 H74B 110.0 . . ?
H74A C74 H74B 108.4 . . ?
C75 C74 C73 108.5(15) . . ?
C75 C74 H74A 110.0 . . ?
C75 C74 H74B 110.0 . . ?
C74 C75 H75A 111.5 . . ?
C74 C75 H75B 111.5 . . ?
C74 C75 C76 101.5(11) . . ?
H75A C75 H75B 109.3 . . ?
C76 C75 H75A 111.5 . . ?
C76 C75 H75B 111.5 . . ?
C75 C76 H76A 109.3 . . ?
C75 C76 H76B 113.3 . . ?
C75 C76 H76C 105.7 . . ?
H76A C76 H76B 109.4 . . ?
H76A C76 H76C 109.5 . . ?
H76B C76 H76C 109.5 . . ?
C30 C77 H77A 105.3 . . ?
C30 C77 H77B 105.3 . . ?
C30 C77 C78 127.9(11) . . ?
H77A C77 H77B 106.0 . . ?
C78 C77 H77A 105.3 . . ?
C78 C77 H77B 105.3 . . ?
C77 C78 H78 92.3 . . ?
C77 C78 C81 122.5(13) . . ?
C79 C78 C77 111.4(12) . . ?
C79 C78 H78 92.3 . . ?
C79 C78 C81 125.7(12) . . ?
C81 C78 H78 92.3 . . ?
C78 C79 H79A 110.1 . . ?
C78 C79 H79B 110.1 . . ?
C78 C79 C80 107.9(11) . . ?
H79A C79 H79B 108.4 . . ?
C80 C79 H79A 110.1 . . ?
C80 C79 H79B 110.1 . . ?

loop_
_geom_bond_atom_site_label_1
_geom_bond_atom_site_label_2
_geom_bond_distance
_geom_bond_site_symmetry_2
_geom_bond_publ_flag
Cl1 C6 1.708(15) . ?
Cl2 C5 1.712(15) . ?
Cl3 C37 1.679(16) . ?
Cl4 C38 1.737(12) . ?
S1 C14 1.805(10) . ?
S1 C17 1.703(15) . ?
S2 C16 1.689(13) . ?
S2 C19 1.707(10) . ?
S3 C26 1.685(12) . ?
S3 C29 1.758(9) . ?
S4 C28 1.697(11) . ?
S4 C31 1.737(11) . ?
F1 C21 1.383(13) . ?
F2 C22 1.326(12) . ?
O1 C2 1.235(13) . ?
O2 C34 1.218(10) . ?
N1 C11 1.166(15) . ?
N2 C12 1.19(3) . ?
N3 C18 1.359(12) . ?
N3 C25 1.317(13) . ?
N3 C53 1.453(8) . ?
N4 C24 1.369(12) . ?
N4 C27 1.379(12) . ?
N4 C65 1.466(11) . ?
N5 C43 1.183(18) . ?
N6 C44 1.163(9) . ?
C1 C2 1.476(17) . ?
C1 C9 1.433(19) . ?
C1 C13 1.280(17) . ?
C2 C3 1.411(17) . ?
C3 C4 1.391(9) . ?
C3 C8 1.389(9) . ?
C4 H4 0.9500 . ?
C4 C5 1.390(9) . ?
C5 C6 1.391(9) . ?
C6 C7 1.382(9) . ?
C7 H7 0.9500 . ?
C7 C8 1.399(9) . ?
C8 C9 1.500(18) . ?
C9 C10 1.304(16) . ?
C10 C11 1.34(2) . ?
C10 C12 1.41(2) . ?
C13 H13 0.9500 . ?
C13 C14 1.472(18) . ?
C14 C15 1.421(17) . ?
C15 C16 1.431(16) . ?
C15 C45 1.474(12) . ?
C16 C17 1.457(13) . ?
C17 C18 1.424(16) . ?
C18 C19 1.305(17) . ?
C19 C20 1.433(16) . ?
C20 C21 1.357(15) . ?
C20 C25 1.453(15) . ?
C21 C22 1.418(16) . ?
C22 C23 1.475(16) . ?
C23 C24 1.362(16) . ?
C23 C26 1.451(14) . ?
C24 C25 1.385(14) . ?
C26 C27 1.351(13) . ?
C27 C28 1.451(12) . ?
C28 C29 1.378(12) . ?
C29 C30 1.430(11) . ?
C30 C31 1.402(13) . ?
C30 C77 1.525(13) . ?
C31 C32 1.397(10) . ?
C32 H32 0.9500 . ?
C32 C33 1.445(13) . ?
C33 C34 1.432(13) . ?
C33 C41 1.460(11) . ?
C34 C35 1.517(14) . ?
C35 C36 1.320(13) . ?
C35 C40 1.419(13) . ?
C36 H36 0.9500 . ?
C36 C37 1.353(12) . ?
C37 C38 1.419(15) . ?
C38 C39 1.376(14) . ?
C39 H39 0.9500 . ?
C39 C40 1.379(12) . ?
C40 C41 1.468(13) . ?
C41 C42 1.396(15) . ?
C42 C43 1.387(16) . ?
C42 C44 1.417(13) . ?
C45 H45A 0.9900 . ?
C45 H45B 0.9900 . ?
C45 C46 1.554(8) . ?
C46 H46 1.0000 . ?
C46 C47 1.533(8) . ?
C46 C51 1.519(8) . ?
C47 H47A 0.9900 . ?
C47 H47B 0.9900 . ?
C47 C48 1.503(9) . ?
C48 H48A 0.9900 . ?
C48 H48B 0.9900 . ?
C48 C49 1.557(9) . ?
C49 H49A 0.9900 . ?
C49 H49B 0.9900 . ?
C49 C50 1.582(9) . ?
C50 H50A 0.9800 . ?
C50 H50B 0.9800 . ?
C50 H50C 0.9806 . ?
C51 H51A 0.9900 . ?
C51 H51B 0.9900 . ?
C51 C52 1.560(8) . ?
C52 H52A 0.9800 . ?
C52 H52B 0.9800 . ?
C52 H52C 0.9800 . ?
C53 H53A 0.9900 . ?
C53 H53B 0.9900 . ?
C53 C54 1.520(8) . ?
C54 H54 1.0000 . ?
C54 C55 1.543(8) . ?
C54 C59 1.548(8) . ?
C55 H55A 0.9900 . ?
C55 H55B 0.9900 . ?
C55 C56 1.530(8) . ?
C56 H56A 0.9900 . ?
C56 H56B 0.9900 . ?
C56 C57 1.535(8) . ?
C57 H57A 0.9900 . ?
C57 H57B 0.9900 . ?
C57 C58 1.570(8) . ?
C58 H58A 0.9800 . ?
C58 H58B 0.9800 . ?
C58 H58C 0.9800 . ?
C59 H59A 0.9900 . ?
C59 H59B 0.9900 . ?
C59 C60 1.556(8) . ?
C60 H60A 0.9900 . ?
C60 H60B 0.9900 . ?
C60 C61 1.604(9) . ?
C61 H61A 0.9900 . ?
C61 H61B 0.9900 . ?
C61 C62 1.540(9) . ?
C62 H62A 0.9900 . ?
C62 H62B 0.9900 . ?
C62 C63 1.527(9) . ?
C63 H63A 0.9900 . ?
C63 H63B 0.9900 . ?
C63 C64 1.586(9) . ?
C64 H64A 0.9806 . ?
C64 H64B 0.9803 . ?
C64 H64C 0.9798 . ?
C65 H65A 0.9900 . ?
C65 H65B 0.9900 . ?
C65 C66 1.506(9) . ?
C66 H66 1.0000 . ?
C66 C67 1.495(9) . ?
C66 C73 1.531(9) . ?
C67 H67A 0.9900 . ?
C67 H67B 0.9900 . ?
C67 C68 1.528(9) . ?
C68 H68A 0.9900 . ?
C68 H68B 0.9900 . ?
C68 C69 1.524(9) . ?
C69 H69A 0.9900 . ?
C69 H69B 0.9900 . ?
C69 C70 1.574(9) . ?
C70 H70A 0.9900 . ?
C70 H70B 0.9900 . ?
C70 C71 1.549(9) . ?
C71 H71A 0.9900 . ?
C71 H71B 0.9900 . ?
C71 C72 1.551(9) . ?
C72 H72A 0.9803 . ?
C72 H72B 0.9805 . ?
C72 H72C 0.9792 . ?
C73 H73A 0.9900 . ?
C73 H73B 0.9900 . ?
C73 C74 1.531(9) . ?
C74 H74A 0.9900 . ?
C74 H74B 0.9900 . ?
C74 C75 1.507(9) . ?
C75 H75A 0.9900 . ?
C75 H75B 0.9900 . ?
C75 C76 1.571(9) . ?
C76 H76A 0.9797 . ?
C76 H76B 0.9804 . ?
C76 H76C 0.9798 . ?
C77 H77A 0.9900 . ?
C77 H77B 0.9900 . ?
C77 C78 1.537(9) . ?
C78 H78 1.0000 . ?
C78 C79 1.503(9) . ?
C78 C81 1.553(9) . ?
C79 H79A 0.9900 . ?
C79 H79B 0.9900 . ?
C79 C80 1.558(9) . ?

loop_
_geom_torsion_atom_site_label_1
_geom_torsion_atom_site_label_2
_geom_torsion_atom_site_label_3
_geom_torsion_atom_site_label_4
_geom_torsion
_geom_torsion_site_symmetry_1
_geom_torsion_site_symmetry_2
_geom_torsion_site_symmetry_3
_geom_torsion_site_symmetry_4
_geom_torsion_publ_flag
Cl1 C6 C7 C8 178.3(8) . . . . ?
Cl2 C5 C6 Cl1 1.0(13) . . . . ?
Cl2 C5 C6 C7 -179.5(10) . . . . ?
Cl3 C37 C38 Cl4 -2.3(12) . . . . ?
Cl3 C37 C38 C39 -179.6(9) . . . . ?
Cl4 C38 C39 C40 -179.0(5) . . . . ?
S1 C14 C15 C16 -3.3(12) . . . . ?
S1 C14 C15 C45 178.6(7) . . . . ?
S1 C17 C18 N3 2(2) . . . . ?
S1 C17 C18 C19 178.7(9) . . . . ?
S2 C16 C17 S1 -178.1(4) . . . . ?
S2 C16 C17 C18 0.8(9) . . . . ?
S2 C19 C20 C21 6(2) . . . . ?
S2 C19 C20 C25 -176.0(9) . . . . ?
S3 C26 C27 N4 177.0(5) . . . . ?
S3 C26 C27 C28 0.1(10) . . . . ?
S3 C29 C30 C31 179.1(6) . . . . ?
S3 C29 C30 C77 -1.7(12) . . . . ?
S4 C28 C29 S3 -178.8(3) . . . . ?
S4 C28 C29 C30 -0.2(10) . . . . ?
S4 C31 C32 C33 -0.4(12) . . . . ?
F1 C21 C22 F2 0.9(15) . . . . ?
F1 C21 C22 C23 -179.8(8) . . . . ?
F2 C22 C23 C24 -177.7(12) . . . . ?
F2 C22 C23 C26 -1.2(15) . . . . ?
O1 C2 C3 C4 0.4(19) . . . . ?
O1 C2 C3 C8 -179.6(8) . . . . ?
O2 C34 C35 C36 -5.0(16) . . . . ?
O2 C34 C35 C40 177.6(8) . . . . ?
N3 C18 C19 S2 176.0(5) . . . . ?
N3 C18 C19 C20 -1.1(13) . . . . ?
N3 C53 C54 C55 59.1(12) . . . . ?
N3 C53 C54 C59 -176.9(9) . . . . ?
N4 C24 C25 N3 -5(2) . . . . ?
N4 C24 C25 C20 177.6(10) . . . . ?
N4 C27 C28 S4 1.2(15) . . . . ?
N4 C27 C28 C29 -175.5(8) . . . . ?
N4 C65 C66 C67 -24(2) . . . . ?
N4 C65 C66 C73 175.4(13) . . . . ?
C1 C2 C3 C4 179.1(11) . . . . ?
C1 C2 C3 C8 -0.9(13) . . . . ?
C1 C9 C10 C11 -176.6(14) . . . . ?
C1 C9 C10 C12 6(2) . . . . ?
C1 C13 C14 S1 4(3) . . . . ?
C1 C13 C14 C15 178.5(19) . . . . ?
C2 C1 C9 C8 1.3(13) . . . . ?
C2 C1 C9 C10 179.2(13) . . . . ?
C2 C1 C13 C14 1(3) . . . . ?
C2 C3 C4 C5 -179.2(11) . . . . ?
C2 C3 C8 C7 179.4(10) . . . . ?
C2 C3 C8 C9 1.7(13) . . . . ?
C3 C4 C5 Cl2 179.7(8) . . . . ?
C3 C4 C5 C6 -1.2(18) . . . . ?
C3 C8 C9 C1 -1.8(13) . . . . ?
C3 C8 C9 C10 179.9(10) . . . . ?
C4 C3 C8 C7 -0.6(17) . . . . ?
C4 C3 C8 C9 -178.3(10) . . . . ?
C4 C5 C6 Cl1 -178.0(9) . . . . ?
C4 C5 C6 C7 1.4(19) . . . . ?
C5 C6 C7 C8 -1(2) . . . . ?
C6 C7 C8 C3 0.8(18) . . . . ?
C6 C7 C8 C9 177.8(12) . . . . ?
C7 C8 C9 C1 -179.1(12) . . . . ?
C7 C8 C9 C10 3(2) . . . . ?
C8 C3 C4 C5 0.8(17) . . . . ?
C8 C9 C10 C11 1(2) . . . . ?
C8 C9 C10 C12 -176.6(14) . . . . ?
C9 C1 C2 O1 178.3(10) . . . . ?
C9 C1 C2 C3 -0.3(13) . . . . ?
C9 C1 C13 C14 178.1(10) . . . . ?
C13 C1 C2 O1 -4(2) . . . . ?
C13 C1 C2 C3 177.5(16) . . . . ?
C13 C1 C9 C8 -176.6(15) . . . . ?
C13 C1 C9 C10 1(3) . . . . ?
C13 C14 C15 C16 -178.0(9) . . . . ?
C13 C14 C15 C45 4.0(19) . . . . ?
C14 S1 C17 C16 0.0(7) . . . . ?
C14 S1 C17 C18 -178.3(11) . . . . ?
C14 C15 C16 S2 178.5(8) . . . . ?
C14 C15 C16 C17 3.3(12) . . . . ?
C14 C15 C45 C46 105.6(14) . . . . ?
C15 C16 C17 S1 -1.9(9) . . . . ?
C15 C16 C17 C18 176.9(8) . . . . ?
C15 C45 C46 C47 172.2(12) . . . . ?
C15 C45 C46 C51 -66.7(13) . . . . ?
C16 S2 C19 C18 1.6(10) . . . . ?
C16 S2 C19 C20 177.4(12) . . . . ?
C16 C15 C45 C46 -72.3(13) . . . . ?
C16 C17 C18 N3 -176.2(10) . . . . ?
C16 C17 C18 C19 0.3(12) . . . . ?
C17 S1 C14 C13 176.7(9) . . . . ?
C17 S1 C14 C15 1.9(9) . . . . ?
C17 C18 C19 S2 -1.4(14) . . . . ?
C17 C18 C19 C20 -178.5(7) . . . . ?
C18 N3 C25 C20 -1.3(11) . . . . ?
C18 N3 C25 C24 -179.0(11) . . . . ?
C18 N3 C53 C54 -101.9(10) . . . . ?
C18 C19 C20 C21 -178.0(13) . . . . ?
C18 C19 C20 C25 0.3(13) . . . . ?
C19 S2 C16 C15 -176.3(10) . . . . ?
C19 S2 C16 C17 -1.3(7) . . . . ?
C19 C20 C21 F1 -2(2) . . . . ?
C19 C20 C21 C22 178.4(9) . . . . ?
C19 C20 C25 N3 0.6(11) . . . . ?
C19 C20 C25 C24 178.9(9) . . . . ?
C20 C21 C22 F2 -179.6(12) . . . . ?
C20 C21 C22 C23 -0.3(15) . . . . ?
C21 C20 C25 N3 179.1(11) . . . . ?
C21 C20 C25 C24 -2.6(16) . . . . ?
C21 C22 C23 C24 2.9(16) . . . . ?
C21 C22 C23 C26 179.4(8) . . . . ?
C22 C23 C24 N4 179.8(8) . . . . ?
C22 C23 C24 C25 -5.4(19) . . . . ?
C22 C23 C26 S3 6.0(17) . . . . ?
C22 C23 C26 C27 -179.1(8) . . . . ?
C23 C24 C25 N3 -177.6(12) . . . . ?
C23 C24 C25 C20 4.9(16) . . . . ?
C23 C26 C27 N4 0.3(9) . . . . ?
C23 C26 C27 C28 -176.6(7) . . . . ?
C24 N4 C27 C26 1.6(10) . . . . ?
C24 N4 C27 C28 177.8(8) . . . . ?
C24 N4 C65 C66 90.4(15) . . . . ?
C24 C23 C26 S3 -177.0(9) . . . . ?
C24 C23 C26 C27 -2.1(12) . . . . ?
C25 N3 C18 C17 178.1(11) . . . . ?
C25 N3 C18 C19 1.6(14) . . . . ?
C25 N3 C53 C54 73.5(13) . . . . ?
C25 C20 C21 F1 179.8(7) . . . . ?
C25 C20 C21 C22 0.3(19) . . . . ?
C26 S3 C29 C28 1.0(7) . . . . ?
C26 S3 C29 C30 -177.3(8) . . . . ?
C26 C23 C24 N4 3.1(13) . . . . ?
C26 C23 C24 C25 177.9(7) . . . . ?
C26 C27 C28 S4 177.3(8) . . . . ?
C26 C27 C28 C29 0.6(10) . . . . ?
C27 N4 C24 C23 -2.8(12) . . . . ?
C27 N4 C24 C25 -176.1(11) . . . . ?
C27 N4 C65 C66 -74.7(14) . . . . ?
C27 C28 C29 S3 -1.1(9) . . . . ?
C27 C28 C29 C30 177.5(6) . . . . ?
C28 S4 C31 C30 0.7(6) . . . . ?
C28 S4 C31 C32 179.6(7) . . . . ?
C28 C29 C30 C31 0.7(10) . . . . ?
C28 C29 C30 C77 180.0(8) . . . . ?
C29 S3 C26 C23 173.9(11) . . . . ?
C29 S3 C26 C27 -0.6(7) . . . . ?
C29 C30 C31 S4 -0.9(8) . . . . ?
C29 C30 C31 C32 -179.9(6) . . . . ?
C29 C30 C77 C78 -79.1(12) . . . . ?
C30 C31 C32 C33 178.3(7) . . . . ?
C30 C77 C78 C79 1.2(15) . . . . ?
C30 C77 C78 C81 173.6(13) . . . . ?
C31 S4 C28 C27 -176.9(9) . . . . ?
C31 S4 C28 C29 -0.3(7) . . . . ?
C31 C30 C77 C78 100.0(12) . . . . ?
C31 C32 C33 C34 0.7(14) . . . . ?
C31 C32 C33 C41 179.5(7) . . . . ?
C32 C33 C34 O2 0.7(15) . . . . ?
C32 C33 C34 C35 -179.5(7) . . . . ?
C32 C33 C41 C40 -179.4(7) . . . . ?
C32 C33 C41 C42 -0.3(13) . . . . ?
C33 C34 C35 C36 175.2(10) . . . . ?
C33 C34 C35 C40 -2.2(9) . . . . ?
C33 C41 C42 C43 5.3(16) . . . . ?
C33 C41 C42 C44 -176.7(7) . . . . ?
C34 C33 C41 C40 -0.4(9) . . . . ?
C34 C33 C41 C42 178.7(8) . . . . ?
C34 C35 C36 C37 -177.6(7) . . . . ?
C34 C35 C40 C39 178.0(7) . . . . ?
C34 C35 C40 C41 2.0(9) . . . . ?
C35 C36 C37 Cl3 -179.2(7) . . . . ?
C35 C36 C37 C38 -0.4(13) . . . . ?
C35 C40 C41 C33 -1.1(9) . . . . ?
C35 C40 C41 C42 179.9(8) . . . . ?
C36 C35 C40 C39 0.4(13) . . . . ?
C36 C35 C40 C41 -175.7(8) . . . . ?
C36 C37 C38 Cl4 178.8(6) . . . . ?
C36 C37 C38 C39 1.5(16) . . . . ?
C37 C38 C39 C40 -1.7(16) . . . . ?
C38 C39 C40 C35 0.7(13) . . . . ?
C38 C39 C40 C41 175.8(9) . . . . ?
C39 C40 C41 C33 -176.5(8) . . . . ?
C39 C40 C41 C42 4.4(14) . . . . ?
C40 C35 C36 C37 -0.5(15) . . . . ?
C40 C41 C42 C43 -175.8(10) . . . . ?
C40 C41 C42 C44 2.2(14) . . . . ?
C41 C33 C34 O2 -178.2(8) . . . . ?
C41 C33 C34 C35 1.6(9) . . . . ?
C45 C15 C16 S2 -3.3(15) . . . . ?
C45 C15 C16 C17 -178.5(8) . . . . ?
C45 C46 C47 C48 -81.8(14) . . . . ?
C45 C46 C51 C52 173.1(8) . . . . ?
C46 C47 C48 C49 -171.5(12) . . . . ?
C47 C46 C51 C52 -67.7(13) . . . . ?
C47 C48 C49 C50 161.0(19) . . . . ?
C51 C46 C47 C48 157.9(11) . . . . ?
C53 N3 C18 C17 -5.7(16) . . . . ?
C53 N3 C18 C19 177.9(9) . . . . ?
C53 N3 C25 C20 -176.7(9) . . . . ?
C53 N3 C25 C24 6(2) . . . . ?
C53 C54 C55 C56 -174.8(10) . . . . ?
C53 C54 C59 C60 -63.9(14) . . . . ?
C54 C55 C56 C57 168.0(11) . . . . ?
C54 C59 C60 C61 174.0(16) . . . . ?
C55 C54 C59 C60 59.3(15) . . . . ?
C55 C56 C57 C58 172.1(11) . . . . ?
C59 C54 C55 C56 61.7(13) . . . . ?
C59 C60 C61 C62 169(2) . . . . ?
C60 C61 C62 C63 -158(2) . . . . ?
C61 C62 C63 C64 154(2) . . . . ?
C65 N4 C24 C23 -169.7(9) . . . . ?
C65 N4 C24 C25 17.0(18) . . . . ?
C65 N4 C27 C26 169.3(8) . . . . ?
C65 N4 C27 C28 -14.5(13) . . . . ?
C65 C66 C67 C68 163.3(14) . . . . ?
C65 C66 C73 C74 -50(2) . . . . ?
C66 C67 C68 C69 157.3(18) . . . . ?
C66 C73 C74 C75 170.5(15) . . . . ?
C67 C66 C73 C74 153.2(19) . . . . ?
C67 C68 C69 C70 166.5(19) . . . . ?
C68 C69 C70 C71 -164(2) . . . . ?
C69 C70 C71 C72 -174.8(18) . . . . ?
C73 C66 C67 C68 -38(3) . . . . ?
C73 C74 C75 C76 177.5(14) . . . . ?
C77 C30 C31 S4 179.9(7) . . . . ?
C77 C30 C31 C32 0.9(13) . . . . ?
C77 C78 C79 C80 168.3(14) . . . . ?
C81 C78 C79 C80 -4(2) . . . . ?
